data_7703357
loop_
_publ_author_name
'Zhang, Kai'
'Lin, Ping'
'Du, Shao-Wu'

_publ_section_title
;
 Facile and scalable synthesis of Ti<sub>6</sub>Mn<sub>2</sub> oxo-cluster
 nanocrystals with flower-like morphology and excellent photocatalytic
 properties.
;
_journal_issue 8
_journal_name_full 'Dalton transactions (Cambridge, England : 2003)'
_journal_page_first 2444
_journal_page_last 2451
_journal_paper_doi 10.1039/c9dt04886c
_journal_volume 49
_journal_year 2020
_chemical_formula_moiety 'C33 H33 Mn O17 P Ti3'
_chemical_formula_sum 'C33 H33 Mn O17 P Ti3'
_chemical_formula_weight 931.20
_space_group_crystal_system monoclinic
_space_group_IT_number 14
_space_group_name_Hall '-P 2yn'
_space_group_name_H-M_alt 'P 1 21/n 1'
_atom_sites_solution_hydrogens difmap
_audit_creation_date 2019-10-21
_audit_creation_method
;
Olex2 1.2
(compiled 2018.05.29 svn.r3508 for OlexSys, GUI svn.r5506)
;
_audit_update_record
;
2019-10-21 deposited with the CCDC.	2020-01-22 downloaded from the CCDC.
;
_cell_angle_alpha 90
_cell_angle_beta 104.660(10)
_cell_angle_gamma 90
_cell_formula_units_Z 4
_cell_length_a 12.454(5)
_cell_length_b 22.161(8)
_cell_length_c 14.561(6)
_cell_measurement_reflns_used 15549
_cell_measurement_temperature 293(2)
_cell_measurement_theta_max 33.4099
_cell_measurement_theta_min 1.9249
_cell_volume 3888(3)
_computing_molecular_graphics 'Olex2 (Dolomanov et al., 2009)'
_computing_publication_material 'Olex2 (Dolomanov et al., 2009)'
_computing_structure_refinement 'ShelXL (Sheldrick, 2015)'
_computing_structure_solution 'SHELXT 2014/5 (Sheldrick, 2014)'
_diffrn_ambient_temperature 293(2)
_diffrn_measured_fraction_theta_full 0.999
_diffrn_measured_fraction_theta_max 0.999
_diffrn_measurement_device_type 'Bruker P4'
_diffrn_measurement_method '\w scans'
_diffrn_radiation_monochromator graphite
_diffrn_radiation_type MoK\a
_diffrn_radiation_wavelength 0.71073
_diffrn_reflns_av_R_equivalents 0.0458
_diffrn_reflns_av_unetI/netI 0.0404
_diffrn_reflns_Laue_measured_fraction_full 0.999
_diffrn_reflns_Laue_measured_fraction_max 0.999
_diffrn_reflns_limit_h_max 14
_diffrn_reflns_limit_h_min -14
_diffrn_reflns_limit_k_max 26
_diffrn_reflns_limit_k_min -26
_diffrn_reflns_limit_l_max 15
_diffrn_reflns_limit_l_min -17
_diffrn_reflns_number 27448
_diffrn_reflns_point_group_measured_fraction_full 0.999
_diffrn_reflns_point_group_measured_fraction_max 0.999
_diffrn_reflns_theta_full 24.999
_diffrn_reflns_theta_max 24.999
_diffrn_reflns_theta_min 1.713
_exptl_absorpt_coefficient_mu 1.025
_exptl_absorpt_correction_T_max 0.970
_exptl_absorpt_correction_T_min 0.906
_exptl_absorpt_correction_type multi-scan
_exptl_crystal_colour yellow
_exptl_crystal_density_diffrn 1.591
_exptl_crystal_description plate
_exptl_crystal_F_000 1892
_exptl_crystal_size_max 0.1
_exptl_crystal_size_mid 0.08
_exptl_crystal_size_min 0.03
_refine_diff_density_max 0.540
_refine_diff_density_min -0.467
_refine_diff_density_rms 0.117
_refine_ls_extinction_method none
_refine_ls_goodness_of_fit_ref 1.280
_refine_ls_hydrogen_treatment mixed
_refine_ls_matrix_type full
_refine_ls_number_parameters 500
_refine_ls_number_reflns 6832
_refine_ls_number_restraints 10
_refine_ls_restrained_S_all 1.281
_refine_ls_R_factor_all 0.0813
_refine_ls_R_factor_gt 0.0703
_refine_ls_shift/su_max 0.000
_refine_ls_shift/su_mean 0.000
_refine_ls_structure_factor_coef Fsqd
_refine_ls_weighting_details 'w=1/[\s^2^(Fo^2^)+(0.0594P)^2^+4.6432P] where P=(Fo^2^+2Fc^2^)/3'
_refine_ls_weighting_scheme calc
_refine_ls_wR_factor_gt 0.1577
_refine_ls_wR_factor_ref 0.1679
_reflns_Friedel_coverage 0.000
_reflns_number_gt 6052
_reflns_number_total 6832
_reflns_threshold_expression 'I > 2\s(I)'
_cod_data_source_file c9dt04886c2.cif
_cod_data_source_block a_CCDC1
_cod_depositor_comments
;
The following automatic conversions were performed:

data item '_exptl_absorpt_correction_type' value 'Multi-scan' was
changed to 'multi-scan' in accordance with the
/home/data/users/saulius/crontab/automatic-downloads/rss-feeds/RSC/lib/dictionaries/cif_core.dic
dictionary named 'cif_core.dic' version 2.4.2 last updated on
2011-04-26.

Automatic conversion script
Id: cif_fix_values 7556 2019-12-06 15:28:31Z antanas 

 Adding full bibliography for 7703356--7703358.cif.
;
_cod_database_code 7703357
_shelx_shelxl_version_number 2017/1
_shelx_space_group_comment
;
The symmetry employed for this shelxl refinement is uniquely defined
by the following loop, which should always be used as a source of
symmetry information in preference to the above space-group names.
They are only intended as comments.
;
_olex2_refinement_description
;
1. Restrained distances
 O1-C2
 1.43 with sigma of 0.01
 C2-C1
 1.54 with sigma of 0.01
 O1-C2A
 1.43 with sigma of 0.01
 C2A-C1A
 1.54 with sigma of 0.01
 O1-H1B
 0.85 with sigma of 0.01
 O1-H1A
 0.85 with sigma of 0.01
 C2-H1B
 1.89259 with sigma of 0.02
 Mn04-H1B
 2.672943 with sigma of 0.02
 C2A-H1A
 1.899119 with sigma of 0.02
 Mn04-H1A
 2.84696 with sigma of 0.02
2. Others
 Fixed Sof: H1A(0.5) H1B(0.5) C2(0.5) H2A(0.5) H2B(0.5) C1(0.5) H1C(0.5)
 H1D(0.5) H1E(0.5) C1A(0.5) H1AA(0.5) H1AB(0.5) H1AC(0.5) C2A(0.5) H2AA(0.5)
 H2AB(0.5)
 Fixed Uiso: H1A(0.114) H1B(0.114) H31(0.083) H28(0.071) H13(0.08) H3(0.092)
 H6(0.083) H18A(0.085) H18B(0.085) H11(0.107) H10(0.092) H20A(0.093)
 H20B(0.093) H12(0.102) H29(0.091) H4(0.112) H26(0.105) H30(0.094) H5(0.11)
 H17A(0.162) H17B(0.162) H17C(0.162) H24(0.116) H25(0.134) H22(0.128)
 H23(0.147) H19A(0.219) H19B(0.219) H19C(0.219) H2A(0.109) H2B(0.109)
 H1C(0.197) H1D(0.197) H1E(0.197) H1AA(0.268) H1AB(0.268) H1AC(0.268)
 H2AA(0.192) H2AB(0.192)
 Fixed X: H31(0.404009) H28(0.35227) H13(0.20722) H3(0.810921) H6(0.977579)
 H18A(0.627701) H18B(0.49966) H11(0.141721) H10(0.240829) H20A(0.851361)
 H20B(0.79916) H12(0.13429) H29(0.33592) H4(0.988609) H26(0.76987)
 H30(0.363341) H5(1.06958) H17A(0.59572) H17B(0.51344) H17C(0.6405)
 H24(1.09578) H25(0.934488) H22(0.93088) H23(1.09618) H19A(0.923381)
 H19B(0.87369) H19C(0.806419) H2A(0.18499) H2B(0.163362) H1C(0.079609)
 H1D(0.174089) H1E(0.195241) H1AA(0.146529) H1AB(0.057961) H1AC(0.1367)
 H2AA(0.18285) H2AB(0.233)
 Fixed Y: H31(0.344049) H28(0.25331) H13(0.25197) H3(0.37056) H6(0.354409)
 H18A(0.30346) H18B(0.29058) H11(0.209669) H10(0.292469) H20A(0.51591)
 H20B(0.580689) H12(0.18744) H29(0.19799) H4(0.33318) H26(0.37736)
 H30(0.243489) H5(0.32447) H17A(0.23107) H17B(0.274549) H17C(0.289669)
 H24(0.3542) H25(0.33594) H22(0.446149) H23(0.406809) H19A(0.582089)
 H19B(0.523561) H19C(0.58408) H2A(0.486779) H2B(0.54721) H1C(0.46523)
 H1D(0.49312) H1E(0.433069) H1AA(0.5162) H1AB(0.487589) H1AC(0.445869)
 H2AA(0.503381) H2AB(0.442529)
 Fixed Z: H31(-0.010971) H28(0.25915) H13(0.512589) H3(1.04588) H6(0.79795)
 H18A(0.5914) H18B(0.56901) H11(0.75995) H10(0.831181) H20A(0.693371)
 H20B(0.67692) H12(0.6048) H29(0.12243) H4(1.07111) H26(0.321221) H30(-0.01189)
 H5(0.94774) H17A(0.69694) H17B(0.7299) H17C(0.75424) H24(0.414539)
 H25(0.30547) H22(0.568641) H23(0.54937) H19A(0.815861) H19B(0.84942)
 H19C(0.837609) H2A(0.775419) H2B(0.825141) H1C(0.887609) H1D(0.96871)
 H1E(0.919129) H1AA(0.74511) H1AB(0.79169) H1AC(0.751161) H2AA(0.92495)
 H2AB(0.89958)
;
_olex2_submission_special_instructions 'No special instructions were received'

loop_
_space_group_symop_operation_xyz
'x, y, z'
'-x+1/2, y+1/2, -z+1/2'
'-x, -y, -z'
'x-1/2, -y-1/2, z-1/2'

loop_
_atom_site_label
_atom_site_type_symbol
_atom_site_fract_x
_atom_site_fract_y
_atom_site_fract_z
_atom_site_U_iso_or_equiv
_atom_site_adp_type
_atom_site_occupancy
_atom_site_site_symmetry_order
_atom_site_calc_flag
_atom_site_refinement_flags_posn
_atom_site_refinement_flags_occupancy
_atom_site_disorder_assembly
_atom_site_disorder_group
Ti01 Ti 0.40109(7) 0.41917(4) 0.57607(6) 0.0378(2) Uani 1 1 d . . . .
Ti02 Ti 0.45122(7) 0.43603(4) 0.34535(6) 0.0390(2) Uani 1 1 d . . . .
Ti03 Ti 0.65129(7) 0.43449(4) 0.67663(6) 0.0412(2) Uani 1 1 d . . . .
Mn04 Mn 0.46769(8) 0.46355(4) 0.87526(7) 0.0656(3) Uani 1 1 d D . . .
P005 P 0.70618(10) 0.44792(6) 0.46255(9) 0.0413(3) Uani 1 1 d . . . .
O9 O 0.6958(3) 0.51913(15) 0.7055(2) 0.0449(8) Uani 1 1 d . . . .
O10 O 0.5145(2) 0.47797(14) 0.6338(2) 0.0368(7) Uani 1 1 d . . . .
O8 O 0.5422(3) 0.37007(15) 0.6311(2) 0.0438(8) Uani 1 1 d . . . .
O3 O 0.3751(3) 0.41971(16) 0.7127(2) 0.0490(9) Uani 1 1 d . . . .
O11 O 0.4206(3) 0.41923(15) 0.4565(2) 0.0428(8) Uani 1 1 d . . . .
O14 O 0.6109(3) 0.41907(15) 0.3890(2) 0.0454(8) Uani 1 1 d . . . .
O4 O 0.3122(3) 0.35025(16) 0.5615(2) 0.0481(9) Uani 1 1 d . . . .
O17 O 0.4029(3) 0.36226(15) 0.2900(2) 0.0477(8) Uani 1 1 d . . . .
O13 O 0.7106(3) 0.51667(15) 0.4512(2) 0.0447(8) Uani 1 1 d . . . .
O6 O 0.6167(3) 0.42706(16) 0.8060(2) 0.0487(8) Uani 1 1 d . . . .
O16 O 0.4795(3) 0.45301(15) 0.2076(2) 0.0467(8) Uani 1 1 d . . . .
O15 O 0.4555(3) 0.45088(17) 0.0537(2) 0.0540(9) Uani 1 1 d . . . .
O7 O 0.7832(3) 0.39581(17) 0.7404(2) 0.0513(9) Uani 1 1 d . . . .
O12 O 0.7017(3) 0.43238(17) 0.5642(2) 0.0509(9) Uani 1 1 d . . . .
O5 O 0.6269(4) 0.41751(19) 0.9563(3) 0.0659(11) Uani 1 1 d . . . .
O1 O 0.3162(3) 0.5150(2) 0.8749(3) 0.0762(13) Uani 1 1 d D . . .
H1A H 0.296(3) 0.5491(18) 0.848(6) 0.114 Uiso 0.5 1 d D P A 1
H1B H 0.325(2) 0.540(4) 0.921(5) 0.114 Uiso 0.5 1 d D P B 2
O2 O 0.3696(4) 0.3827(2) 0.8488(3) 0.0838(15) Uani 1 1 d . . . .
C32 C 0.4111(4) 0.3608(2) 0.1272(3) 0.0454(12) Uani 1 1 d . . . .
C27 C 0.3933(4) 0.3324(2) 0.2081(3) 0.0444(11) Uani 1 1 d . . . .
C14 C 0.2712(4) 0.3126(2) 0.6173(4) 0.0480(12) Uani 1 1 d . . . .
C21 C 0.8330(4) 0.4166(3) 0.4467(4) 0.0505(13) Uani 1 1 d . . . .
C8 C 0.7846(5) 0.3858(2) 0.9044(4) 0.0541(14) Uani 1 1 d . . . .
C9 C 0.6720(5) 0.4108(2) 0.8896(4) 0.0512(13) Uani 1 1 d . . . .
C33 C 0.4495(4) 0.4238(2) 0.1281(3) 0.0426(11) Uani 1 1 d . . . .
C7 C 0.8353(4) 0.3799(2) 0.8292(4) 0.0500(13) Uani 1 1 d . . . .
C16 C 0.3458(5) 0.3777(3) 0.7604(4) 0.0550(14) Uani 1 1 d . . . .
C31 C 0.3961(6) 0.3259(3) 0.0445(4) 0.0691(18) Uani 1 1 d . . . .
H31 H 0.404009 0.344049 -0.010971 0.083 Uiso 1 1 d . . . .
C28 C 0.3644(5) 0.2717(3) 0.2053(4) 0.0592(15) Uani 1 1 d . . . .
H28 H 0.352270 0.253310 0.259150 0.071 Uiso 1 1 d . . . .
C13 C 0.2145(5) 0.2606(3) 0.5764(5) 0.0667(17) Uani 1 1 d . . . .
H13 H 0.207220 0.251970 0.512589 0.080 Uiso 1 1 d . . . .
C3 C 0.8438(6) 0.3675(3) 0.9953(4) 0.0764(19) Uani 1 1 d . . . .
H3 H 0.810921 0.370560 1.045879 0.092 Uiso 1 1 d . . . .
C15 C 0.2818(5) 0.3248(3) 0.7137(4) 0.0567(14) Uani 1 1 d . . . .
C6 C 0.9428(5) 0.3575(3) 0.8473(5) 0.0696(17) Uani 1 1 d . . . .
H6 H 0.977579 0.354409 0.797950 0.083 Uiso 1 1 d . . . .
C18 C 0.5624(5) 0.3073(3) 0.6158(5) 0.0712(18) Uani 1 1 d . . . .
H18A H 0.627701 0.303460 0.591400 0.085 Uiso 1 1 d . . . .
H18B H 0.499660 0.290580 0.569010 0.085 Uiso 1 1 d . . . .
C11 C 0.1761(6) 0.2349(3) 0.7250(6) 0.089(2) Uani 1 1 d . . . .
H11 H 0.141721 0.209669 0.759950 0.107 Uiso 1 1 d . . . .
C10 C 0.2337(6) 0.2850(3) 0.7672(5) 0.0770(19) Uani 1 1 d . . . .
H10 H 0.240829 0.292469 0.831181 0.092 Uiso 1 1 d . . . .
C20 C 0.8049(5) 0.5447(3) 0.7156(6) 0.078(2) Uani 1 1 d . . . .
H20A H 0.851361 0.515910 0.693371 0.093 Uiso 1 1 d . . . .
H20B H 0.799160 0.580689 0.676920 0.093 Uiso 1 1 d . . . .
C12 C 0.1697(6) 0.2226(3) 0.6317(6) 0.085(2) Uani 1 1 d . . . .
H12 H 0.134290 0.187440 0.604800 0.102 Uiso 1 1 d . . . .
C29 C 0.3540(6) 0.2387(3) 0.1234(5) 0.0761(19) Uani 1 1 d . . . .
H29 H 0.335920 0.197990 0.122430 0.091 Uiso 1 1 d . . . .
C4 C 0.9500(7) 0.3450(4) 1.0105(6) 0.094(3) Uani 1 1 d . . . .
H4 H 0.988609 0.333180 1.071110 0.112 Uiso 1 1 d . . . .
C26 C 0.8350(6) 0.3836(4) 0.3682(5) 0.088(2) Uani 1 1 d . . . .
H26 H 0.769870 0.377360 0.321221 0.105 Uiso 1 1 d . . . .
C30 C 0.3701(7) 0.2659(3) 0.0433(4) 0.078(2) Uani 1 1 d . . . .
H30 H 0.363341 0.243489 -0.011890 0.094 Uiso 1 1 d . . . .
C5 C 0.9981(6) 0.3400(4) 0.9371(6) 0.091(2) Uani 1 1 d . . . .
H5 H 1.069580 0.324470 0.947740 0.110 Uiso 1 1 d . . . .
C17 C 0.5796(7) 0.2725(3) 0.7075(7) 0.108(3) Uani 1 1 d . . . .
H17A H 0.595720 0.231070 0.696940 0.162 Uiso 1 1 d . . . .
H17B H 0.513440 0.274549 0.729900 0.162 Uiso 1 1 d . . . .
H17C H 0.640500 0.289669 0.754240 0.162 Uiso 1 1 d . . . .
C24 C 1.0296(7) 0.3692(4) 0.4238(8) 0.097(3) Uani 1 1 d . . . .
H24 H 1.095779 0.354200 0.414539 0.116 Uiso 1 1 d . . . .
C25 C 0.9343(8) 0.3594(5) 0.3584(7) 0.112(3) Uani 1 1 d . . . .
H25 H 0.934488 0.335940 0.305470 0.134 Uiso 1 1 d . . . .
C22 C 0.9308(6) 0.4245(4) 0.5139(7) 0.107(3) Uani 1 1 d . . . .
H22 H 0.930880 0.446149 0.568641 0.128 Uiso 1 1 d . . . .
C23 C 1.0304(6) 0.4009(5) 0.5028(8) 0.123(4) Uani 1 1 d . . . .
H23 H 1.096180 0.406809 0.549370 0.147 Uiso 1 1 d . . . .
C19 C 0.8566(7) 0.5600(5) 0.8125(8) 0.146(5) Uani 1 1 d . . . .
H19A H 0.923381 0.582089 0.815861 0.219 Uiso 1 1 d . . . .
H19B H 0.873690 0.523561 0.849420 0.219 Uiso 1 1 d . . . .
H19C H 0.806419 0.584080 0.837609 0.219 Uiso 1 1 d . . . .
C2 C 0.1993(8) 0.5086(8) 0.8349(11) 0.093(5) Uiso 0.5 1 d D P C 2
H2A H 0.184990 0.486779 0.775419 0.109 Uiso 0.5 1 d . P D 2
H2B H 0.163362 0.547210 0.825141 0.109 Uiso 0.5 1 d . P E 2
C1 C 0.1589(18) 0.4716(10) 0.9096(14) 0.130(7) Uiso 0.5 1 d D P C 2
H1C H 0.079609 0.465230 0.887609 0.197 Uiso 0.5 1 d . P F 2
H1D H 0.174089 0.493120 0.968710 0.197 Uiso 0.5 1 d . P G 2
H1E H 0.195241 0.433069 0.919129 0.197 Uiso 0.5 1 d . P H 2
C1A C 0.130(2) 0.4826(13) 0.7807(18) 0.179(11) Uiso 0.5 1 d D P C 1
H1AA H 0.146529 0.516200 0.745110 0.268 Uiso 0.5 1 d . P I 1
H1AB H 0.057961 0.487589 0.791690 0.268 Uiso 0.5 1 d . P J 1
H1AC H 0.136700 0.445869 0.751161 0.268 Uiso 0.5 1 d . P K 1
C2A C 0.2142(14) 0.4843(12) 0.8766(19) 0.154(9) Uiso 0.5 1 d D P C 1
H2AA H 0.182850 0.503381 0.924950 0.192 Uiso 0.5 1 d . P L 1
H2AB H 0.233000 0.442529 0.899580 0.192 Uiso 0.5 1 d . P M 1

loop_
_atom_site_aniso_label
_atom_site_aniso_U_11
_atom_site_aniso_U_22
_atom_site_aniso_U_33
_atom_site_aniso_U_23
_atom_site_aniso_U_13
_atom_site_aniso_U_12
Ti01 0.0383(5) 0.0419(5) 0.0343(5) -0.0004(3) 0.0113(4) -0.0044(4)
Ti02 0.0427(5) 0.0433(5) 0.0319(4) -0.0043(4) 0.0110(4) -0.0047(4)
Ti03 0.0394(5) 0.0481(5) 0.0350(5) 0.0014(4) 0.0076(4) 0.0010(4)
Mn04 0.0642(6) 0.0559(6) 0.0755(7) -0.0046(5) 0.0156(5) -0.0115(4)
P005 0.0378(7) 0.0490(8) 0.0395(7) -0.0011(5) 0.0142(6) 0.0025(5)
O9 0.0379(18) 0.052(2) 0.0440(19) -0.0008(15) 0.0088(15) -0.0065(15)
O10 0.0359(17) 0.0436(18) 0.0306(16) -0.0014(13) 0.0077(13) -0.0023(14)
O8 0.0464(19) 0.0378(18) 0.046(2) -0.0002(14) 0.0101(16) 0.0005(15)
O3 0.060(2) 0.049(2) 0.044(2) -0.0035(16) 0.0237(17) -0.0141(17)
O11 0.0477(19) 0.047(2) 0.0343(17) -0.0013(14) 0.0116(15) -0.0032(15)
O14 0.0450(19) 0.048(2) 0.0438(19) -0.0078(15) 0.0124(16) 0.0000(15)
O4 0.048(2) 0.051(2) 0.046(2) -0.0065(16) 0.0131(16) -0.0119(16)
O17 0.061(2) 0.046(2) 0.0383(19) -0.0055(15) 0.0159(17) -0.0098(17)
O13 0.0369(17) 0.046(2) 0.050(2) -0.0017(15) 0.0107(15) -0.0005(14)
O6 0.052(2) 0.057(2) 0.0378(19) 0.0038(16) 0.0128(16) 0.0004(17)
O16 0.058(2) 0.046(2) 0.0404(19) -0.0093(15) 0.0192(16) -0.0118(16)
O15 0.072(2) 0.054(2) 0.0378(19) -0.0021(16) 0.0168(18) -0.0156(19)
O7 0.045(2) 0.061(2) 0.047(2) 0.0026(17) 0.0084(16) 0.0086(17)
O12 0.048(2) 0.066(2) 0.041(2) 0.0046(16) 0.0162(16) 0.0053(17)
O5 0.088(3) 0.070(3) 0.043(2) 0.0019(19) 0.023(2) 0.005(2)
O1 0.061(3) 0.097(4) 0.072(3) -0.013(2) 0.018(2) -0.010(2)
O2 0.122(4) 0.090(3) 0.039(2) 0.001(2) 0.020(2) -0.042(3)
C32 0.057(3) 0.041(3) 0.037(3) -0.006(2) 0.010(2) -0.001(2)
C27 0.051(3) 0.039(3) 0.044(3) -0.004(2) 0.012(2) -0.002(2)
C14 0.041(3) 0.045(3) 0.055(3) 0.005(2) 0.008(2) -0.004(2)
C21 0.041(3) 0.056(3) 0.058(3) 0.005(3) 0.020(3) 0.004(2)
C8 0.068(4) 0.044(3) 0.042(3) 0.003(2) 0.000(3) 0.000(3)
C9 0.068(4) 0.042(3) 0.041(3) 0.002(2) 0.011(3) -0.004(3)
C33 0.045(3) 0.048(3) 0.037(3) -0.003(2) 0.015(2) 0.000(2)
C7 0.052(3) 0.044(3) 0.044(3) 0.003(2) -0.006(2) 0.002(2)
C16 0.061(3) 0.061(4) 0.045(3) 0.000(3) 0.018(3) -0.012(3)
C31 0.119(6) 0.051(4) 0.039(3) -0.006(2) 0.022(3) -0.007(3)
C28 0.080(4) 0.045(3) 0.054(3) -0.001(2) 0.022(3) -0.013(3)
C13 0.063(4) 0.058(4) 0.074(4) -0.007(3) 0.010(3) -0.020(3)
C3 0.097(5) 0.067(4) 0.052(4) 0.008(3) -0.005(4) 0.012(4)
C15 0.057(3) 0.055(3) 0.058(3) 0.009(3) 0.014(3) -0.015(3)
C6 0.061(4) 0.067(4) 0.072(4) 0.003(3) 0.000(3) 0.015(3)
C18 0.062(4) 0.053(4) 0.093(5) -0.015(3) 0.009(3) 0.009(3)
C11 0.091(5) 0.074(5) 0.104(6) 0.019(4) 0.028(5) -0.035(4)
C10 0.087(5) 0.076(5) 0.069(4) 0.017(3) 0.020(4) -0.026(4)
C20 0.045(3) 0.076(5) 0.107(6) -0.010(4) 0.010(4) -0.016(3)
C12 0.081(5) 0.067(5) 0.103(6) 0.003(4) 0.015(4) -0.031(4)
C29 0.115(6) 0.049(4) 0.067(4) -0.012(3) 0.027(4) -0.019(4)
C4 0.101(6) 0.083(5) 0.072(5) 0.010(4) -0.024(5) 0.023(4)
C26 0.071(4) 0.110(6) 0.088(5) -0.021(4) 0.031(4) 0.024(4)
C30 0.131(6) 0.053(4) 0.054(4) -0.017(3) 0.030(4) -0.016(4)
C5 0.079(5) 0.087(5) 0.090(6) 0.002(4) -0.013(4) 0.024(4)
C17 0.103(6) 0.058(5) 0.147(8) 0.034(5) 0.001(5) 0.002(4)
C24 0.080(5) 0.093(6) 0.138(8) 0.036(5) 0.067(6) 0.033(5)
C25 0.104(7) 0.137(8) 0.109(7) -0.012(6) 0.055(6) 0.047(6)
C22 0.054(4) 0.141(8) 0.125(7) -0.041(6) 0.021(4) 0.011(4)
C23 0.049(4) 0.149(9) 0.166(10) -0.016(8) 0.019(5) 0.021(5)
C19 0.074(6) 0.179(11) 0.164(10) -0.084(8) -0.010(6) -0.018(6)

loop_
_atom_type_symbol
_atom_type_description
_atom_type_scat_dispersion_real
_atom_type_scat_dispersion_imag
_atom_type_scat_source
C C 0.0033 0.0016 'International Tables Vol C Tables 4.2.6.8 and 6.1.1.4'
H H 0.0000 0.0000 'International Tables Vol C Tables 4.2.6.8 and 6.1.1.4'
Mn Mn 0.3368 0.7283 'International Tables Vol C Tables 4.2.6.8 and 6.1.1.4'
O O 0.0106 0.0060 'International Tables Vol C Tables 4.2.6.8 and 6.1.1.4'
P P 0.1023 0.0942 'International Tables Vol C Tables 4.2.6.8 and 6.1.1.4'
Ti Ti 0.2776 0.4457 'International Tables Vol C Tables 4.2.6.8 and 6.1.1.4'

loop_
_geom_angle_atom_site_label_1
_geom_angle_atom_site_label_2
_geom_angle_atom_site_label_3
_geom_angle
_geom_angle_site_symmetry_1
_geom_angle_site_symmetry_3
O10 Ti01 Ti03 36.21(9) . .
O10 Ti01 O8 74.36(13) . .
O10 Ti01 O3 81.70(13) . .
O10 Ti01 O13 90.10(14) . 3_666
O8 Ti01 Ti03 38.34(9) . .
O8 Ti01 O3 87.40(14) . .
O3 Ti01 Ti03 85.95(10) . .
O11 Ti01 Ti03 95.17(11) . .
O11 Ti01 O10 98.91(14) . .
O11 Ti01 O8 93.78(14) . .
O11 Ti01 O3 178.78(16) . .
O11 Ti01 O4 96.37(15) . .
O11 Ti01 O13 93.74(15) . 3_666
O4 Ti01 Ti03 129.62(12) . .
O4 Ti01 O10 160.08(14) . .
O4 Ti01 O8 92.00(15) . .
O4 Ti01 O3 83.27(14) . .
O4 Ti01 O13 101.60(15) . 3_666
O13 Ti01 Ti03 126.31(10) 3_666 .
O13 Ti01 O8 163.61(14) 3_666 .
O13 Ti01 O3 85.19(15) 3_666 .
O9 Ti02 Ti03 38.11(9) 3_666 3_666
O9 Ti02 O16 85.47(14) 3_666 .
O10 Ti02 Ti03 35.91(9) 3_666 3_666
O10 Ti02 O9 73.99(13) 3_666 3_666
O10 Ti02 O14 88.44(14) 3_666 .
O10 Ti02 O16 83.90(13) 3_666 .
O11 Ti02 Ti03 96.22(11) . 3_666
O11 Ti02 O9 92.96(15) . 3_666
O11 Ti02 O10 98.62(14) . 3_666
O11 Ti02 O14 95.59(15) . .
O11 Ti02 O17 95.14(15) . .
O11 Ti02 O16 176.56(14) . .
O14 Ti02 Ti03 124.25(11) . 3_666
O14 Ti02 O9 161.45(14) . 3_666
O14 Ti02 O16 86.79(14) . .
O17 Ti02 Ti03 133.29(12) . 3_666
O17 Ti02 O9 96.21(15) . 3_666
O17 Ti02 O10 163.44(14) . 3_666
O17 Ti02 O14 99.37(15) . .
O17 Ti02 O16 82.00(14) . .
O16 Ti02 Ti03 84.44(10) . 3_666
Ti01 Ti03 Ti02 73.57(3) . 3_666
O9 Ti03 Ti01 113.51(10) . .
O9 Ti03 Ti02 39.95(10) . 3_666
O9 Ti03 O6 89.65(14) . .
O10 Ti03 Ti01 36.86(9) . .
O10 Ti03 Ti02 36.80(9) . 3_666
O10 Ti03 O9 76.72(14) . .
O10 Ti03 O8 76.94(14) . .
O10 Ti03 O6 87.89(14) . .
O8 Ti03 Ti01 40.28(10) . .
O8 Ti03 Ti02 113.75(10) . 3_666
O8 Ti03 O9 153.62(14) . .
O8 Ti03 O6 87.89(14) . .
O6 Ti03 Ti01 90.32(10) . .
O6 Ti03 Ti02 89.57(10) . 3_666
O7 Ti03 Ti01 146.17(12) . .
O7 Ti03 Ti02 138.93(12) . 3_666
O7 Ti03 O9 99.52(16) . .
O7 Ti03 O10 169.70(15) . .
O7 Ti03 O8 106.18(16) . .
O7 Ti03 O6 82.47(15) . .
O7 Ti03 O12 88.66(15) . .
O12 Ti03 Ti01 95.85(11) . .
O12 Ti03 Ti02 98.63(12) . 3_666
O12 Ti03 O9 94.05(16) . .
O12 Ti03 O10 101.10(14) . .
O12 Ti03 O8 92.45(15) . .
O12 Ti03 O6 170.85(15) . .
O16 Mn04 O6 73.45(12) 3_666 .
O15 Mn04 O6 100.81(13) 3_666 .
O15 Mn04 O16 56.04(12) 3_666 3_666
O15 Mn04 O5 85.76(15) 3_666 .
O5 Mn04 O6 54.34(13) . .
O5 Mn04 O16 107.08(15) . 3_666
O1 Mn04 O6 154.52(15) . .
O1 Mn04 O16 86.75(16) . 3_666
O1 Mn04 O15 80.21(16) . 3_666
O1 Mn04 O5 150.04(16) . .
O2 Mn04 O6 96.09(17) . .
O2 Mn04 O16 140.51(14) . 3_666
O2 Mn04 O15 160.11(16) . 3_666
O2 Mn04 O5 95.78(18) . .
O2 Mn04 O1 89.0(2) . .
O14 P005 O13 112.56(19) . .
O14 P005 O12 111.8(2) . .
O14 P005 C21 107.6(2) . .
O13 P005 C21 108.3(2) . .
O12 P005 O13 109.7(2) . .
O12 P005 C21 106.6(2) . .
Ti03 O9 Ti02 101.94(14) . 3_666
C20 O9 Ti02 125.3(4) . 3_666
C20 O9 Ti03 127.0(4) . .
Ti01 O10 Ti02 145.37(17) . 3_666
Ti03 O10 Ti01 106.93(16) . .
Ti03 O10 Ti02 107.28(14) . 3_666
Ti03 O8 Ti01 101.38(15) . .
C18 O8 Ti01 128.1(3) . .
C18 O8 Ti03 128.3(3) . .
C16 O3 Ti01 130.6(3) . .
Ti02 O11 Ti01 167.2(2) . .
P005 O14 Ti02 133.8(2) . .
C14 O4 Ti01 137.8(3) . .
C27 O17 Ti02 140.0(3) . .
P005 O13 Ti01 134.4(2) . 3_666
Ti03 O6 Mn04 135.06(16) . .
C9 O6 Ti03 135.0(4) . .
C9 O6 Mn04 89.0(3) . .
Ti02 O16 Mn04 137.35(15) . 3_666
C33 O16 Ti02 131.7(3) . .
C33 O16 Mn04 89.4(3) . 3_666
C33 O15 Mn04 96.7(3) . 3_666
C7 O7 Ti03 138.4(3) . .
P005 O12 Ti03 158.1(2) . .
C9 O5 Mn04 98.8(3) . .
Mn04 O1 H1A 127(2) . .
Mn04 O1 H1B 112.9(17) . .
C2 O1 Mn04 137.1(8) . .
C2 O1 H1B 107.6(18) . .
C2A O1 Mn04 120.8(12) . .
C2A O1 H1A 105(2) . .
C16 O2 Mn04 103.6(4) . .
C27 C32 C33 122.5(4) . .
C27 C32 C31 117.4(5) . .
C31 C32 C33 120.1(5) . .
O17 C27 C32 121.9(4) . .
O17 C27 C28 117.9(5) . .
C28 C27 C32 120.2(5) . .
O4 C14 C13 118.6(5) . .
O4 C14 C15 121.9(5) . .
C15 C14 C13 119.5(5) . .
C26 C21 P005 121.3(5) . .
C26 C21 C22 117.8(6) . .
C22 C21 P005 120.9(5) . .
C7 C8 C9 121.4(5) . .
C3 C8 C9 120.1(6) . .
C3 C8 C7 118.5(6) . .
O6 C9 C8 120.3(5) . .
O5 C9 O6 117.7(5) . .
O5 C9 C8 121.9(5) . .
O16 C33 C32 120.0(4) . .
O15 C33 O16 117.7(5) . .
O15 C33 C32 122.3(4) . .
O7 C7 C8 121.7(5) . .
O7 C7 C6 119.0(5) . .
C6 C7 C8 119.3(5) . .
O3 C16 C15 121.6(5) . .
O2 C16 O3 118.2(5) . .
O2 C16 C15 120.2(5) . .
C32 C31 H31 119.1(6) . .
C30 C31 C32 121.7(5) . .
C30 C31 H31 119.2(6) . .
C27 C28 H28 119.7(5) . .
C29 C28 C27 120.5(5) . .
C29 C28 H28 119.8(6) . .
C14 C13 H13 120.2(6) . .
C12 C13 C14 119.3(6) . .
C12 C13 H13 120.4(6) . .
C8 C3 H3 119.6(7) . .
C4 C3 C8 120.7(7) . .
C4 C3 H3 119.7(7) . .
C14 C15 C16 121.0(5) . .
C14 C15 C10 119.2(5) . .
C10 C15 C16 119.8(6) . .
C7 C6 H6 119.7(6) . .
C5 C6 C7 120.6(7) . .
C5 C6 H6 119.7(7) . .
O8 C18 H18A 109.6(6) . .
O8 C18 H18B 109.6(5) . .
O8 C18 C17 110.4(6) . .
H18A C18 H18B 108.1(7) . .
C17 C18 H18A 109.5(6) . .
C17 C18 H18B 109.6(7) . .
C10 C11 H11 120.0(9) . .
C12 C11 H11 120.2(8) . .
C12 C11 C10 119.7(6) . .
C15 C10 H10 119.8(7) . .
C11 C10 C15 120.4(6) . .
C11 C10 H10 119.8(6) . .
O9 C20 H20A 109.4(6) . .
O9 C20 H20B 109.5(6) . .
H20A C20 H20B 108.1(7) . .
C19 C20 O9 111.7(7) . .
C19 C20 H20A 109.1(7) . .
C19 C20 H20B 109.1(8) . .
C13 C12 H12 119.0(8) . .
C11 C12 C13 121.9(6) . .
C11 C12 H12 119.2(7) . .
C28 C29 H29 120.0(6) . .
C30 C29 C28 120.1(6) . .
C30 C29 H29 120.0(6) . .
C3 C4 H4 120.0(10) . .
C5 C4 C3 120.0(7) . .
C5 C4 H4 120.0(9) . .
C21 C26 H26 120.0(6) . .
C21 C26 C25 120.0(7) . .
C25 C26 H26 120.0(8) . .
C31 C30 C29 120.1(6) . .
C31 C30 H30 120.0(7) . .
C29 C30 H30 120.0(6) . .
C6 C5 H5 119.5(9) . .
C4 C5 C6 120.9(7) . .
C4 C5 H5 119.6(8) . .
C18 C17 H17A 109.6(9) . .
C18 C17 H17B 109.5(7) . .
C18 C17 H17C 109.6(7) . .
H17A C17 H17B 109.4(8) . .
H17A C17 H17C 109.5(8) . .
H17B C17 H17C 109.3(10) . .
C25 C24 H24 119.9(11) . .
C25 C24 C23 120.4(7) . .
C23 C24 H24 119.7(11) . .
C26 C25 H25 119.4(10) . .
C24 C25 C26 121.1(8) . .
C24 C25 H25 119.5(9) . .
C21 C22 H22 119.1(7) . .
C21 C22 C23 121.8(8) . .
C23 C22 H22 119.0(8) . .
C24 C23 C22 118.7(8) . .
C24 C23 H23 120.8(9) . .
C22 C23 H23 120.5(11) . .
C20 C19 H19A 109.8(11) . .
C20 C19 H19B 109.4(9) . .
C20 C19 H19C 109.4(8) . .
H19A C19 H19B 109.5(9) . .
H19A C19 H19C 109.7(10) . .
H19B C19 H19C 109.0(13) . .
O1 C2 H2A 110.5(12) . .
O1 C2 H2B 111.1(12) . .
O1 C2 C1 104.2(13) . .
H2A C2 H2B 109.8(14) . .
C1 C2 H2A 110.3(15) . .
C1 C2 H2B 110.8(15) . .
C2 C1 H1C 109.3(15) . .
C2 C1 H1D 110.0(17) . .
C2 C1 H1E 110.3(18) . .
H1C C1 H1D 109(2) . .
H1C C1 H1E 109(2) . .
H1D C1 H1E 109.5(19) . .
H1AA C1A H1AB 110(3) . .
H1AA C1A H1AC 112(3) . .
H1AB C1A H1AC 112(3) . .
C2A C1A H1AA 106(3) . .
C2A C1A H1AB 108(2) . .
C2A C1A H1AC 109(2) . .
O1 C2A C1A 113.7(19) . .
O1 C2A H2AA 108.7(17) . .
O1 C2A H2AB 108.1(18) . .
C1A C2A H2AA 111(2) . .
C1A C2A H2AB 110(2) . .
H2AA C2A H2AB 105(2) . .

loop_
_geom_bond_atom_site_label_1
_geom_bond_atom_site_label_2
_geom_bond_distance
_geom_bond_site_symmetry_2
Ti01 Ti03 3.1079(16) .
Ti01 O10 1.949(3) .
Ti01 O8 2.050(3) .
Ti01 O3 2.095(3) .
Ti01 O11 1.817(3) .
Ti01 O4 1.866(3) .
Ti01 O13 1.958(3) 3_666
Ti02 Ti03 3.1238(16) 3_666
Ti02 O9 2.050(3) 3_666
Ti02 O10 1.960(3) 3_666
Ti02 O11 1.794(3) .
Ti02 O14 1.965(3) .
Ti02 O17 1.855(3) .
Ti02 O16 2.156(3) .
Ti03 O9 1.971(4) .
Ti03 O10 1.919(3) .
Ti03 O8 1.967(3) .
Ti03 O6 2.042(3) .
Ti03 O7 1.877(3) .
Ti03 O12 1.897(3) .
Mn04 O6 2.463(4) .
Mn04 O16 2.389(4) 3_666
Mn04 O15 2.254(4) 3_666
Mn04 O5 2.277(4) .
Mn04 O1 2.203(5) .
Mn04 O2 2.147(4) .
P005 O14 1.523(3) .
P005 O13 1.535(4) .
P005 O12 1.534(4) .
P005 C21 1.792(5) .
O9 C20 1.445(7) .
O8 C18 1.442(7) .
O3 C16 1.269(6) .
O4 C14 1.351(6) .
O17 C27 1.342(6) .
O6 C9 1.288(6) .
O16 C33 1.296(6) .
O15 C33 1.257(6) .
O7 C7 1.339(6) .
O5 C9 1.248(6) .
O1 H1A 0.862(10) .
O1 H1B 0.857(10) .
O1 C2 1.432(9) .
O1 C2A 1.446(10) .
O2 C16 1.250(6) .
C32 C27 1.401(7) .
C32 C33 1.475(7) .
C32 C31 1.404(7) .
C27 C28 1.390(7) .
C14 C13 1.403(7) .
C14 C15 1.403(7) .
C21 C26 1.362(8) .
C21 C22 1.366(9) .
C8 C9 1.473(8) .
C8 C7 1.402(8) .
C8 C3 1.402(8) .
C7 C6 1.389(8) .
C16 C15 1.483(8) .
C31 H31 0.930(6) .
C31 C30 1.366(8) .
C28 H28 0.930(6) .
C28 C29 1.376(8) .
C13 H13 0.930(6) .
C13 C12 1.378(9) .
C3 H3 0.931(7) .
C3 C4 1.378(10) .
C15 C10 1.408(8) .
C6 H6 0.930(7) .
C6 C5 1.371(9) .
C18 H18A 0.970(7) .
C18 H18B 0.970(6) .
C18 C17 1.509(10) .
C11 H11 0.930(7) .
C11 C10 1.378(10) .
C11 C12 1.369(10) .
C10 H10 0.929(7) .
C20 H20A 0.970(7) .
C20 H20B 0.969(8) .
C20 C19 1.434(11) .
C12 H12 0.931(7) .
C29 H29 0.930(6) .
C29 C30 1.372(9) .
C4 H4 0.929(7) .
C4 C5 1.356(11) .
C26 H26 0.930(7) .
C26 C25 1.388(10) .
C30 H30 0.930(6) .
C5 H5 0.930(8) .
C17 H17A 0.959(8) .
C17 H17B 0.962(10) .
C17 H17C 0.960(9) .
C24 H24 0.930(7) .
C24 C25 1.338(12) .
C24 C23 1.345(12) .
C25 H25 0.930(9) .
C22 H22 0.930(8) .
C22 C23 1.394(11) .
C23 H23 0.931(9) .
C19 H19A 0.956(10) .
C19 H19B 0.964(14) .
C19 H19C 0.961(10) .
C2 H2A 0.968(17) .
C2 H2B 0.960(17) .
C2 C1 1.544(10) .
C1 H1C 0.97(2) .
C1 H1D 0.96(2) .
C1 H1E 0.96(2) .
C1A H1AA 0.96(3) .
C1A H1AB 0.95(3) .
C1A H1AC 0.94(3) .
C1A C2A 1.520(10) .
C2A H2AA 0.98(3) .
C2A H2AB 0.99(3) .
